data_7022400
loop_
_publ_author_name
'Li, Qinghai'
'Zhou, Shuangliu'
'Wang, Shaowu'
'Zhu, Xiancui'
'Zhang, Lijun'
'Feng, Zhijun'
'Guo, Liping'
'Wang, Fenhua'
'Wei, Yun'

_publ_section_title
;
 Dehydrogenation of secondary amines: synthesis, and characterization of
 rare-earth metal complexes incorporating imino- or amido-functionalized
 pyrrolyl ligands.
;
_journal_issue 8
_journal_name_full 'Dalton transactions (Cambridge, England : 2003)'
_journal_page_first 2861
_journal_page_last 2869
_journal_paper_doi 10.1039/c2dt32513f
_journal_volume 42
_journal_year 2013
_chemical_formula_sum 'C46 H80 N6 Nd2 Si4'
_chemical_formula_weight 1118.00
_chemical_name_systematic
;
?
;
_space_group_IT_number 15
_symmetry_cell_setting monoclinic
_symmetry_space_group_name_Hall '-C 2yc'
_symmetry_space_group_name_H-M 'C 1 2/c 1'
_atom_sites_solution_hydrogens geom
_atom_sites_solution_primary direct
_atom_sites_solution_secondary difmap
_audit_creation_method SHELXL-97
_cell_angle_alpha 90.00
_cell_angle_beta 103.536(2)
_cell_angle_gamma 90.00
_cell_formula_units_Z 4
_cell_length_a 26.619(5)
_cell_length_b 12.344(3)
_cell_length_c 17.358(4)
_cell_measurement_reflns_used 9951
_cell_measurement_temperature 293(2)
_cell_measurement_theta_max 27.51
_cell_measurement_theta_min 2.29
_cell_volume 5545(2)
_computing_cell_refinement 'Bruker SMART'
_computing_data_collection 'Bruker SMART'
_computing_data_reduction 'Bruker SAINT'
_computing_molecular_graphics SHELXTL
_computing_publication_material SHELXTL
_computing_structure_refinement 'SHELXL-97 (Sheldrick, 1997)'
_computing_structure_solution 'SHELXS-97 (Sheldrick, 1990)'
_diffrn_ambient_temperature 293(2)
_diffrn_measured_fraction_theta_full 0.996
_diffrn_measured_fraction_theta_max 0.996
_diffrn_measurement_device_type 'Bruker APEX II area detector'
_diffrn_radiation_monochromator graphite
_diffrn_radiation_source 'fine-focus sealed tube'
_diffrn_radiation_type MoK\a
_diffrn_radiation_wavelength 0.71073
_diffrn_reflns_av_R_equivalents 0.0520
_diffrn_reflns_av_sigmaI/netI 0.0453
_diffrn_reflns_limit_h_max 32
_diffrn_reflns_limit_h_min -32
_diffrn_reflns_limit_k_max 15
_diffrn_reflns_limit_k_min -14
_diffrn_reflns_limit_l_max 20
_diffrn_reflns_limit_l_min -21
_diffrn_reflns_number 19673
_diffrn_reflns_theta_full 25.99
_diffrn_reflns_theta_max 25.99
_diffrn_reflns_theta_min 1.83
_exptl_absorpt_coefficient_mu 1.972
_exptl_absorpt_correction_T_max 0.7304
_exptl_absorpt_correction_T_min 0.6598
_exptl_absorpt_correction_type multi-scan
_exptl_absorpt_process_details 'SADABS; Bruker, 2000'
_exptl_crystal_colour bluish
_exptl_crystal_density_diffrn 1.339
_exptl_crystal_density_method 'not measured'
_exptl_crystal_description block
_exptl_crystal_F_000 2296
_exptl_crystal_size_max 0.23
_exptl_crystal_size_mid 0.19
_exptl_crystal_size_min 0.17
_refine_diff_density_max 1.763
_refine_diff_density_min -0.986
_refine_diff_density_rms 0.106
_refine_ls_extinction_method none
_refine_ls_goodness_of_fit_ref 1.107
_refine_ls_hydrogen_treatment constr
_refine_ls_matrix_type full
_refine_ls_number_parameters 272
_refine_ls_number_reflns 5423
_refine_ls_number_restraints 0
_refine_ls_restrained_S_all 1.107
_refine_ls_R_factor_all 0.0641
_refine_ls_R_factor_gt 0.0396
_refine_ls_shift/su_max 0.000
_refine_ls_shift/su_mean 0.000
_refine_ls_structure_factor_coef Fsqd
_refine_ls_weighting_details 'calc w=1/[\s^2^(Fo^2^)+(0.0359P)^2^+34.4879P] where P=(Fo^2^+2Fc^2^)/3'
_refine_ls_weighting_scheme calc
_refine_ls_wR_factor_gt 0.0911
_refine_ls_wR_factor_ref 0.1167
_reflns_number_gt 4127
_reflns_number_total 5423
_reflns_threshold_expression >2sigma(I)
_cod_data_source_file c2dt32513f.txt
_cod_data_source_block 7a
_cod_depositor_comments
;
The following automatic conversions were performed:

'_symmetry_cell_setting' value 'Monoclinic' changed to 'monoclinic'
according to /home/saulius/struct/CIF-dictionaries/cif_core.dic
dictionary named 'cif_core.dic' version 2.4.2 from 2011-04-26.

Automatic conversion script
Id: cif_fix_values 1891 2012-01-12 08:04:46Z andrius 
;
_cod_original_sg_symbol_H-M C2/c
_cod_database_code 7022400

loop_
_symmetry_equiv_pos_as_xyz
'x, y, z'
'-x, y, -z+1/2'
'x+1/2, y+1/2, z'
'-x+1/2, y+1/2, -z+1/2'
'-x, -y, -z'
'x, -y, z-1/2'
'-x+1/2, -y+1/2, -z'
'x+1/2, -y+1/2, z-1/2'

loop_
_atom_site_label
_atom_site_type_symbol
_atom_site_fract_x
_atom_site_fract_y
_atom_site_fract_z
_atom_site_U_iso_or_equiv
_atom_site_adp_type
_atom_site_occupancy
_atom_site_symmetry_multiplicity
_atom_site_calc_flag
_atom_site_refinement_flags
C1 C -0.0340(2) 0.4629(6) 0.1204(3) 0.0565(16) Uani 1 1 d .
H1 H -0.0241 0.3942 0.1404 0.068 Uiso 1 1 calc R
C2 C -0.0814(3) 0.5094(7) 0.1167(4) 0.070(2) Uani 1 1 d .
H2 H -0.1090 0.4780 0.1328 0.084 Uiso 1 1 calc R
C3 C -0.0803(2) 0.6128(6) 0.0842(4) 0.0633(18) Uani 1 1 d .
H3 H -0.1070 0.6632 0.0737 0.076 Uiso 1 1 calc R
C4 C -0.0314(2) 0.6251(5) 0.0707(4) 0.0502(14) Uani 1 1 d .
C5 C -0.0069(2) 0.7263(5) 0.0481(5) 0.0627(17) Uani 1 1 d .
H5A H -0.0262 0.7505 -0.0035 0.075 Uiso 1 1 calc R
H5B H -0.0087 0.7829 0.0862 0.075 Uiso 1 1 calc R
C6 C 0.0756(2) 0.8081(4) 0.0552(3) 0.0439(12) Uani 1 1 d .
C7 C 0.0761(2) 0.8746(5) -0.0102(4) 0.0531(14) Uani 1 1 d .
C8 C 0.1078(3) 0.9647(6) 0.0001(5) 0.077(2) Uani 1 1 d .
H8 H 0.1089 1.0080 -0.0433 0.092 Uiso 1 1 calc R
C9 C 0.1372(4) 0.9911(7) 0.0727(6) 0.089(3) Uani 1 1 d .
H9 H 0.1588 1.0514 0.0784 0.107 Uiso 1 1 calc R
C10 C 0.1354(3) 0.9301(6) 0.1370(5) 0.078(2) Uani 1 1 d .
H10 H 0.1550 0.9504 0.1866 0.093 Uiso 1 1 calc R
C11 C 0.1046(2) 0.8377(5) 0.1302(4) 0.0543(15) Uani 1 1 d .
C12 C 0.0430(3) 0.8494(6) -0.0914(4) 0.0656(18) Uani 1 1 d .
H12 H 0.0244 0.7819 -0.0871 0.079 Uiso 1 1 calc R
C13 C 0.0023(4) 0.9378(7) -0.1199(5) 0.093(3) Uani 1 1 d .
H13A H 0.0193 1.0052 -0.1246 0.140 Uiso 1 1 calc R
H13B H -0.0188 0.9455 -0.0823 0.140 Uiso 1 1 calc R
H13C H -0.0190 0.9178 -0.1705 0.140 Uiso 1 1 calc R
C14 C 0.0747(4) 0.8313(8) -0.1527(5) 0.096(3) Uani 1 1 d .
H14A H 0.0998 0.7754 -0.1345 0.145 Uiso 1 1 calc R
H14B H 0.0921 0.8972 -0.1601 0.145 Uiso 1 1 calc R
H14C H 0.0523 0.8097 -0.2020 0.145 Uiso 1 1 calc R
C15 C 0.1023(3) 0.7739(6) 0.2046(4) 0.0672(18) Uani 1 1 d .
H15 H 0.0806 0.7100 0.1882 0.081 Uiso 1 1 calc R
C16 C 0.0775(5) 0.8409(11) 0.2588(6) 0.144(5) Uani 1 1 d .
H16A H 0.1005 0.8982 0.2818 0.216 Uiso 1 1 calc R
H16B H 0.0706 0.7956 0.3000 0.216 Uiso 1 1 calc R
H16C H 0.0457 0.8712 0.2287 0.216 Uiso 1 1 calc R
C17 C 0.1539(4) 0.7357(9) 0.2510(6) 0.114(3) Uani 1 1 d .
H17A H 0.1726 0.7956 0.2793 0.171 Uiso 1 1 calc R
H17B H 0.1731 0.7060 0.2154 0.171 Uiso 1 1 calc R
H17C H 0.1492 0.6810 0.2880 0.171 Uiso 1 1 calc R
C18 C 0.2008(4) 0.4262(8) 0.2706(4) 0.091(3) Uani 1 1 d .
H18A H 0.1881 0.4936 0.2860 0.137 Uiso 1 1 calc R
H18B H 0.2371 0.4325 0.2732 0.137 Uiso 1 1 calc R
H18C H 0.1951 0.3698 0.3057 0.137 Uiso 1 1 calc R
C19 C 0.1954(4) 0.2690(7) 0.1379(6) 0.109(3) Uani 1 1 d .
H19A H 0.2302 0.2840 0.1347 0.163 Uiso 1 1 calc R
H19B H 0.1757 0.2452 0.0871 0.163 Uiso 1 1 calc R
H19C H 0.1955 0.2132 0.1764 0.163 Uiso 1 1 calc R
C20 C 0.0976(3) 0.3592(8) 0.1712(6) 0.104(3) Uani 1 1 d .
H20A H 0.0780 0.3414 0.1189 0.157 Uiso 1 1 calc R
H20B H 0.0823 0.4206 0.1908 0.157 Uiso 1 1 calc R
H20C H 0.0977 0.2985 0.2058 0.157 Uiso 1 1 calc R
C21 C 0.2677(3) 0.5935(9) 0.1453(6) 0.111(3) Uani 1 1 d .
H21A H 0.2806 0.5328 0.1786 0.166 Uiso 1 1 calc R
H21B H 0.2575 0.6499 0.1765 0.166 Uiso 1 1 calc R
H21C H 0.2943 0.6200 0.1212 0.166 Uiso 1 1 calc R
C22 C 0.2345(4) 0.4563(8) -0.0016(7) 0.107(3) Uani 1 1 d .
H22A H 0.2055 0.4219 -0.0365 0.161 Uiso 1 1 calc R
H22B H 0.2563 0.4022 0.0290 0.161 Uiso 1 1 calc R
H22C H 0.2538 0.4965 -0.0322 0.161 Uiso 1 1 calc R
C23 C 0.1842(3) 0.6718(6) 0.0060(5) 0.080(2) Uani 1 1 d .
H23A H 0.1788 0.7291 0.0406 0.119 Uiso 1 1 calc R
H23B H 0.1519 0.6534 -0.0295 0.119 Uiso 1 1 calc R
H23C H 0.2082 0.6952 -0.0241 0.119 Uiso 1 1 calc R
N1 N -0.00324(18) 0.5325(4) 0.0905(3) 0.0456(11) Uani 1 1 d .
N2 N 0.04664(17) 0.7098(4) 0.0456(3) 0.0420(10) Uani 1 1 d .
N3 N 0.16170(18) 0.4970(4) 0.1017(3) 0.0488(11) Uani 1 1 d .
Nd1 Nd 0.077806(11) 0.54036(2) 0.040245(17) 0.04091(11) Uani 1 1 d .
Si1 Si 0.16599(7) 0.39283(16) 0.16746(11) 0.0611(5) Uani 1 1 d .
Si2 Si 0.21077(6) 0.55029(16) 0.06635(11) 0.0577(4) Uani 1 1 d .

loop_
_atom_site_aniso_label
_atom_site_aniso_U_11
_atom_site_aniso_U_22
_atom_site_aniso_U_33
_atom_site_aniso_U_23
_atom_site_aniso_U_13
_atom_site_aniso_U_12
C1 0.061(4) 0.070(4) 0.043(3) -0.007(3) 0.020(3) -0.022(3)
C2 0.060(4) 0.100(6) 0.059(4) -0.027(4) 0.032(3) -0.030(4)
C3 0.050(4) 0.073(5) 0.072(4) -0.031(4) 0.025(3) -0.006(3)
C4 0.043(3) 0.053(3) 0.057(3) -0.017(3) 0.016(3) -0.006(3)
C5 0.045(3) 0.051(4) 0.090(5) -0.010(3) 0.013(3) -0.001(3)
C6 0.044(3) 0.037(3) 0.053(3) -0.002(2) 0.017(3) -0.005(2)
C7 0.063(4) 0.048(3) 0.052(3) 0.000(3) 0.023(3) 0.000(3)
C8 0.097(6) 0.059(4) 0.087(5) 0.009(4) 0.044(5) -0.015(4)
C9 0.097(6) 0.068(5) 0.110(7) -0.015(5) 0.038(6) -0.040(5)
C10 0.075(5) 0.078(5) 0.078(5) -0.018(4) 0.015(4) -0.028(4)
C11 0.052(3) 0.056(4) 0.056(4) -0.005(3) 0.016(3) -0.008(3)
C12 0.095(5) 0.061(4) 0.044(3) 0.003(3) 0.021(3) 0.015(4)
C13 0.111(7) 0.094(6) 0.071(5) 0.001(4) 0.012(5) 0.035(5)
C14 0.128(8) 0.104(7) 0.063(5) 0.008(5) 0.032(5) 0.039(6)
C15 0.075(5) 0.071(5) 0.050(4) 0.001(3) 0.002(3) -0.007(4)
C16 0.170(11) 0.185(12) 0.100(7) 0.064(8) 0.078(8) 0.092(10)
C17 0.098(7) 0.146(9) 0.093(6) 0.027(6) 0.015(5) 0.044(7)
C18 0.096(6) 0.113(7) 0.058(4) 0.013(5) 0.005(4) 0.017(5)
C19 0.158(10) 0.062(5) 0.098(7) 0.003(5) 0.015(6) 0.014(6)
C20 0.087(6) 0.129(8) 0.095(6) 0.048(6) 0.016(5) -0.029(6)
C21 0.062(5) 0.145(9) 0.113(7) 0.018(7) -0.006(5) -0.029(6)
C22 0.097(7) 0.117(8) 0.131(8) 0.006(6) 0.074(7) 0.018(6)
C23 0.070(5) 0.083(5) 0.090(5) 0.023(4) 0.028(4) -0.011(4)
N1 0.047(3) 0.048(3) 0.045(3) -0.009(2) 0.017(2) -0.014(2)
N2 0.041(2) 0.040(2) 0.047(2) -0.005(2) 0.014(2) -0.0044(19)
N3 0.038(2) 0.057(3) 0.051(3) 0.001(2) 0.010(2) 0.002(2)
Nd1 0.03798(17) 0.04208(18) 0.04394(18) -0.00378(13) 0.01215(12) -0.00502(13)
Si1 0.0629(11) 0.0627(11) 0.0549(10) 0.0112(9) 0.0079(8) 0.0024(9)
Si2 0.0377(8) 0.0695(12) 0.0672(11) 0.0051(9) 0.0148(8) -0.0019(8)

loop_
_atom_type_symbol
_atom_type_description
_atom_type_scat_dispersion_real
_atom_type_scat_dispersion_imag
_atom_type_scat_source
C C 0.0033 0.0016 'International Tables Vol C Tables 4.2.6.8 and 6.1.1.4'
H H 0.0000 0.0000 'International Tables Vol C Tables 4.2.6.8 and 6.1.1.4'
N N 0.0061 0.0033 'International Tables Vol C Tables 4.2.6.8 and 6.1.1.4'
Si Si 0.0817 0.0704 'International Tables Vol C Tables 4.2.6.8 and 6.1.1.4'
Nd Nd -0.1943 3.0179 'International Tables Vol C Tables 4.2.6.8 and 6.1.1.4'

loop_
_geom_angle_atom_site_label_1
_geom_angle_atom_site_label_2
_geom_angle_atom_site_label_3
_geom_angle
_geom_angle_site_symmetry_1
_geom_angle_site_symmetry_3
N1 C1 C2 110.1(6) . .
N1 C1 Nd1 77.0(3) . 5_565
C2 C1 Nd1 78.0(4) . 5_565
C1 C2 C3 107.1(6) . .
C1 C2 Nd1 73.5(3) . 5_565
C3 C2 Nd1 78.4(4) . 5_565
C4 C3 C2 106.1(6) . .
C4 C3 Nd1 76.0(3) . 5_565
C2 C3 Nd1 73.2(4) . 5_565
N1 C4 C3 110.5(6) . .
N1 C4 C5 120.9(5) . .
C3 C4 C5 128.2(6) . .
N1 C4 Nd1 72.5(3) . 5_565
C3 C4 Nd1 76.2(3) . 5_565
C5 C4 Nd1 124.0(4) . 5_565
N2 C5 C4 112.3(5) . .
C11 C6 C7 119.5(5) . .
C11 C6 N2 119.8(5) . .
C7 C6 N2 120.7(5) . .
C8 C7 C6 119.1(6) . .
C8 C7 C12 119.5(6) . .
C6 C7 C12 121.4(6) . .
C9 C8 C7 121.1(7) . .
C10 C9 C8 120.4(7) . .
C9 C10 C11 121.2(7) . .
C10 C11 C6 118.6(6) . .
C10 C11 C15 119.3(6) . .
C6 C11 C15 122.0(5) . .
C7 C12 C14 112.6(7) . .
C7 C12 C13 111.6(6) . .
C14 C12 C13 110.2(6) . .
C17 C15 C16 108.5(7) . .
C17 C15 C11 113.8(7) . .
C16 C15 C11 110.7(6) . .
C4 N1 C1 106.2(5) . .
C4 N1 Nd1 110.3(3) . .
C1 N1 Nd1 142.5(4) . .
C4 N1 Nd1 79.7(3) . 5_565
C1 N1 Nd1 74.5(3) . 5_565
Nd1 N1 Nd1 103.62(15) . 5_565
C6 N2 C5 112.6(4) . .
C6 N2 Nd1 126.8(3) . .
C5 N2 Nd1 120.3(4) . .
Si2 N3 Si1 126.6(3) . .
Si2 N3 Nd1 119.1(3) . .
Si1 N3 Nd1 113.1(2) . .
N2 Nd1 N3 121.48(17) . .
N2 Nd1 N1 70.60(15) . .
N3 Nd1 N1 130.49(16) . .
N2 Nd1 C1 89.00(19) . 5_565
N3 Nd1 C1 126.87(18) . 5_565
N1 Nd1 C1 98.96(17) . 5_565
N2 Nd1 N1 97.68(15) . 5_565
N3 Nd1 N1 136.90(16) . 5_565
N1 Nd1 N1 76.38(15) . 5_565
C1 Nd1 N1 28.57(15) 5_565 5_565
N2 Nd1 C2 109.7(2) . 5_565
N3 Nd1 C2 98.6(2) . 5_565
N1 Nd1 C2 123.62(17) . 5_565
C1 Nd1 C2 28.5(2) 5_565 5_565
N1 Nd1 C2 47.29(16) 5_565 5_565
N2 Nd1 C4 125.42(17) . 5_565
N3 Nd1 C4 111.27(17) . 5_565
N1 Nd1 C4 86.35(15) . 5_565
C1 Nd1 C4 45.56(19) 5_565 5_565
N1 Nd1 C4 27.81(15) 5_565 5_565
C2 Nd1 C4 45.93(19) 5_565 5_565
N2 Nd1 C3 135.3(2) . 5_565
N3 Nd1 C3 90.29(19) . 5_565
N1 Nd1 C3 114.01(16) . 5_565
C1 Nd1 C3 46.5(2) 5_565 5_565
N1 Nd1 C3 46.84(17) 5_565 5_565
C2 Nd1 C3 28.4(2) 5_565 5_565
C4 Nd1 C3 27.75(16) 5_565 5_565
N3 Si1 C19 113.9(4) . .
N3 Si1 C18 114.7(4) . .
C19 Si1 C18 107.7(4) . .
N3 Si1 C20 106.0(3) . .
C19 Si1 C20 107.6(5) . .
C18 Si1 C20 106.5(4) . .
N3 Si2 C22 112.9(4) . .
N3 Si2 C21 114.0(4) . .
C22 Si2 C21 107.7(5) . .
N3 Si2 C23 106.9(3) . .
C22 Si2 C23 106.5(4) . .
C21 Si2 C23 108.5(4) . .

loop_
_geom_bond_atom_site_label_1
_geom_bond_atom_site_label_2
_geom_bond_distance
_geom_bond_site_symmetry_2
C1 N1 1.370(7) .
C1 C2 1.373(10) .
C1 Nd1 2.760(6) 5_565
C2 C3 1.400(11) .
C2 Nd1 2.816(6) 5_565
C3 C4 1.382(8) .
C3 Nd1 2.883(6) 5_565
C4 N1 1.365(8) .
C4 C5 1.504(9) .
C4 Nd1 2.880(6) 5_565
C5 N2 1.451(7) .
C6 C11 1.398(8) .
C6 C7 1.404(8) .
C6 N2 1.427(7) .
C7 C8 1.381(9) .
C7 C12 1.510(9) .
C8 C9 1.359(12) .
C9 C10 1.356(12) .
C10 C11 1.393(9) .
C11 C15 1.527(9) .
C12 C14 1.521(10) .
C12 C13 1.535(10) .
C15 C17 1.496(10) .
C15 C16 1.514(12) .
C18 Si1 1.859(8) .
C19 Si1 1.844(9) .
C20 Si1 1.882(8) .
C21 Si2 1.867(9) .
C22 Si2 1.866(9) .
C23 Si2 1.871(8) .
N1 Nd1 2.511(4) .
N1 Nd1 2.791(5) 5_565
N2 Nd1 2.259(4) .
N3 Si2 1.701(5) .
N3 Si1 1.705(5) .
N3 Nd1 2.302(5) .
Nd1 C1 2.760(6) 5_565
Nd1 N1 2.791(5) 5_565
Nd1 C2 2.816(6) 5_565
Nd1 C4 2.880(6) 5_565
Nd1 C3 2.883(6) 5_565
